data_1567552
loop_
_publ_author_name
'Wang, Bin'
'Ren, Hongyuan'
'Cao, Hou-Ji'
'Lu, Changsheng'
'Yan, Hong'

_publ_section_title
;
 A switchable redox annulation of 2-nitroarylethanols affording
 N-heterocycles: photoexcited nitro as a multifunctional handle
;
_journal_issue 37
_journal_name_full 'Chemical Science'
_journal_page_first 11074
_journal_page_last 11082
_journal_paper_doi 10.1039/D2SC03590A
_journal_volume 13
_journal_year 2022
_chemical_formula_moiety 'C21 H19 N O3'
_chemical_formula_sum 'C21 H19 N O3'
_chemical_formula_weight 333.37
_space_group_crystal_system monoclinic
_space_group_IT_number 9
_space_group_name_Hall 'C -2yc'
_space_group_name_H-M_alt 'C 1 c 1'
_atom_sites_solution_hydrogens geom
_atom_sites_solution_primary dual
_audit_creation_date 2022-04-06
_audit_creation_method
;
Olex2 1.5
(compiled 2021.12.09 svn.r5202d8cf for OlexSys, GUI svn.r6439)
;
_audit_update_record
;
2022-04-06 deposited with the CCDC.	2022-08-15 downloaded from the CCDC.
;
_cell_angle_alpha 90
_cell_angle_beta 117.174(3)
_cell_angle_gamma 90
_cell_formula_units_Z 12
_cell_length_a 14.0103(13)
_cell_length_b 35.603(3)
_cell_length_c 11.3760(13)
_cell_measurement_reflns_used 5724
_cell_measurement_temperature 296.15
_cell_measurement_theta_max 25.95
_cell_measurement_theta_min 2.31
_cell_volume 5048.1(9)
_computing_cell_refinement 'SAINT v8.37A (Bruker, 2015)'
_computing_data_reduction 'SAINT v8.37A (Bruker, 2015)'
_computing_molecular_graphics 'Olex2 1.5 (Dolomanov et al., 2009)'
_computing_publication_material 'Olex2 1.5 (Dolomanov et al., 2009)'
_computing_structure_refinement 'SHELXL 2018/3 (Sheldrick, 2015)'
_computing_structure_solution 'SHELXT 2018/2 (Sheldrick, 2018)'
_diffrn_ambient_temperature 296.15
_diffrn_measured_fraction_theta_full 0.991
_diffrn_measured_fraction_theta_max 0.990
_diffrn_measurement_device_type 'Bruker APEX-II CCD'
_diffrn_measurement_method '\f and \w scans'
_diffrn_radiation_type MoK\a
_diffrn_radiation_wavelength 0.71073
_diffrn_reflns_av_R_equivalents 0.0653
_diffrn_reflns_av_unetI/netI 0.0856
_diffrn_reflns_Laue_measured_fraction_full 0.991
_diffrn_reflns_Laue_measured_fraction_max 0.990
_diffrn_reflns_limit_h_max 18
_diffrn_reflns_limit_h_min -18
_diffrn_reflns_limit_k_max 46
_diffrn_reflns_limit_k_min -46
_diffrn_reflns_limit_l_max 14
_diffrn_reflns_limit_l_min -12
_diffrn_reflns_number 23828
_diffrn_reflns_point_group_measured_fraction_full 0.992
_diffrn_reflns_point_group_measured_fraction_max 0.990
_diffrn_reflns_theta_full 25.242
_diffrn_reflns_theta_max 27.531
_diffrn_reflns_theta_min 2.011
_diffrn_source_current 40.0
_diffrn_source_power 2.0
_diffrn_source_voltage 50.0
_diffrn_standards_number 0
_exptl_absorpt_coefficient_mu 0.088
_exptl_absorpt_correction_T_max 0.7456
_exptl_absorpt_correction_T_min 0.6024
_exptl_absorpt_correction_type none
_exptl_absorpt_process_details
;
SADABS-2016/2 (Bruker,2016/2) was used for absorption correction.
wR2(int) was 0.1418 before and 0.0718 after correction.
The Ratio of minimum to maximum transmission is 0.8079.
The \l/2 correction factor is Not present.
;
_exptl_crystal_colour brown
_exptl_crystal_colour_primary brown
_exptl_crystal_density_diffrn 1.316
_exptl_crystal_description block
_exptl_crystal_F_000 2112
_exptl_crystal_size_max 0.2
_exptl_crystal_size_mid 0.1
_exptl_crystal_size_min 0.05
_refine_diff_density_max 0.599
_refine_diff_density_min -0.482
_refine_diff_density_rms 0.091
_refine_ls_abs_structure_details
;
 Refined as a perfect inversion twin.
;
_refine_ls_abs_structure_Flack 0.5
_refine_ls_extinction_coef 0.0029(9)
_refine_ls_extinction_expression Fc^*^=kFc[1+0.001xFc^2^\l^3^/sin(2\q)]^-1/4^
_refine_ls_extinction_method 'SHELXL-2018/3 (Sheldrick 2018)'
_refine_ls_goodness_of_fit_ref 1.041
_refine_ls_hydrogen_treatment constr
_refine_ls_matrix_type full
_refine_ls_number_parameters 686
_refine_ls_number_reflns 8815
_refine_ls_number_restraints 2
_refine_ls_restrained_S_all 1.041
_refine_ls_R_factor_all 0.1015
_refine_ls_R_factor_gt 0.0729
_refine_ls_shift/su_max 0.000
_refine_ls_shift/su_mean 0.000
_refine_ls_structure_factor_coef Fsqd
_refine_ls_weighting_details 'w=1/[\s^2^(Fo^2^)+(0.1309P)^2^+3.1219P] where P=(Fo^2^+2Fc^2^)/3'
_refine_ls_weighting_scheme calc
_refine_ls_wR_factor_gt 0.2031
_refine_ls_wR_factor_ref 0.2247
_reflns_Friedel_coverage 0.996
_reflns_Friedel_fraction_full 0.992
_reflns_Friedel_fraction_max 0.990
_reflns_number_gt 6420
_reflns_number_total 8815
_reflns_threshold_expression 'I > 2\s(I)'
_cod_data_source_file d2sc03590a2.cif
_cod_data_source_block 123_CCDC1
_cod_depositor_comments 'Adding full bibliography for 1567549--1567552.cif.'
_cod_database_code 1567552
_shelx_shelxl_version_number 2018/3
_shelx_space_group_comment
;
The symmetry employed for this shelxl refinement is uniquely defined
by the following loop, which should always be used as a source of
symmetry information in preference to the above space-group names.
They are only intended as comments.
;
_shelx_estimated_absorpt_t_max 0.996
_shelx_estimated_absorpt_t_min 0.983
_olex2_refinement_description
;
1. Fixed Uiso
 At 1.2 times of:
  All C(H) groups, All C(H,H) groups, All N(H) groups
 At 1.5 times of:
  All C(H,H,H) groups
2.a Secondary CH2 refined with riding coordinates:
 C20(H20A,H20B), C41(H41A,H41B), C62(H62A,H62B)
2.b Aromatic/amide H refined with riding coordinates:
 N1(H1), C4(H4), C5(H5), C7(H7), C10(H10), C12(H12), C14(H14), C17(H17),
 N2(H2), C25(H25), C26(H26), C28(H28), C31(H31), C33(H33), C35(H35), C38(H38),
 N3(H3), C46(H46), C47(H47), C49(H49), C52(H52), C54(H54), C56(H56), C59(H59)
2.c Idealised Me refined as rotating group:
 C15(H15A,H15B,H15C), C16(H16A,H16B,H16C), C21(H21A,H21B,H21C), C36(H36A,H36B,
 H36C), C37(H37A,H37B,H37C), C42(H42A,H42B,H42C), C57(H57A,H57B,H57C), C58(H58A,
 H58B,H58C), C63(H63A,H63B,H63C)
;
_olex2_submission_special_instructions 'No special instructions were received'

loop_
_space_group_symop_operation_xyz
'x, y, z'
'x, -y, z+1/2'
'x+1/2, y+1/2, z'
'x+1/2, -y+1/2, z+1/2'

loop_
_atom_site_label
_atom_site_type_symbol
_atom_site_fract_x
_atom_site_fract_y
_atom_site_fract_z
_atom_site_U_iso_or_equiv
_atom_site_adp_type
_atom_site_occupancy
_atom_site_site_symmetry_order
_atom_site_calc_flag
_atom_site_refinement_flags_posn
_atom_site_refinement_flags_adp
_atom_site_refinement_flags_occupancy
_atom_site_disorder_assembly
_atom_site_disorder_group
O1 O 0.7562(3) 0.71447(11) 0.9492(5) 0.0365(10) Uani 1 1 d . . . . .
O2 O 0.8088(4) 0.78529(12) 1.0415(5) 0.0439(11) Uani 1 1 d . . . . .
O3 O 0.8985(4) 0.76361(11) 1.2506(5) 0.0370(10) Uani 1 1 d . . . . .
N1 N 0.7335(4) 0.56298(13) 0.9428(5) 0.0326(11) Uani 1 1 d . . . . .
H1 H 0.702232 0.546753 0.880887 0.039 Uiso 1 1 calc R U . . .
C1 C 0.7919(5) 0.61759(16) 1.0494(6) 0.0285(12) Uani 1 1 d . . . . .
C2 C 0.7960(5) 0.65769(14) 1.0523(6) 0.0262(12) Uani 1 1 d . . . . .
C3 C 0.7429(5) 0.67620(15) 0.9319(7) 0.0335(14) Uani 1 1 d . . . . .
C4 C 0.6852(5) 0.65937(15) 0.8091(6) 0.0361(14) Uani 1 1 d . . . . .
H4 H 0.651612 0.673671 0.732566 0.043 Uiso 1 1 calc R U . . .
C5 C 0.6794(5) 0.62060(17) 0.8050(6) 0.0363(14) Uani 1 1 d . . . . .
H5 H 0.643154 0.607932 0.725144 0.044 Uiso 1 1 calc R U . . .
C6 C 0.7297(5) 0.60092(16) 0.9248(6) 0.0303(13) Uani 1 1 d . . . . .
C7 C 0.8321(5) 0.58824(15) 1.1432(6) 0.0302(13) Uani 1 1 d . . . . .
H7 H 0.875354 0.590919 1.233572 0.036 Uiso 1 1 calc R U . . .
C8 C 0.7948(5) 0.55437(16) 1.0747(6) 0.0296(13) Uani 1 1 d . . . . .
C9 C 0.8133(5) 0.51589(16) 1.1249(7) 0.0334(14) Uani 1 1 d . . . . .
C10 C 0.8835(5) 0.50898(16) 1.2571(6) 0.0323(13) Uani 1 1 d . . . . .
H10 H 0.917100 0.529090 1.312965 0.039 Uiso 1 1 calc R U . . .
C11 C 0.9044(5) 0.47285(17) 1.3070(6) 0.0335(13) Uani 1 1 d . . . . .
C12 C 0.8531(5) 0.44300(17) 1.2217(7) 0.0387(15) Uani 1 1 d . . . . .
H12 H 0.866285 0.418578 1.254197 0.046 Uiso 1 1 calc R U . . .
C13 C 0.7828(5) 0.44899(15) 1.0894(7) 0.0347(14) Uani 1 1 d . . . . .
C14 C 0.7628(5) 0.48525(17) 1.0413(6) 0.0323(13) Uani 1 1 d . . . . .
H14 H 0.715513 0.489464 0.952818 0.039 Uiso 1 1 calc R U . . .
C15 C 0.7313(6) 0.41581(17) 0.9992(8) 0.0473(18) Uani 1 1 d . . . . .
H15A H 0.756324 0.414530 0.933603 0.071 Uiso 1 1 calc R U . . .
H15B H 0.654722 0.418783 0.956590 0.071 Uiso 1 1 calc R U . . .
H15C H 0.750099 0.393085 1.050266 0.071 Uiso 1 1 calc R U . . .
C16 C 0.9806(6) 0.4655(2) 1.4482(8) 0.0486(18) Uani 1 1 d . . . . .
H16A H 1.038541 0.450151 1.453153 0.073 Uiso 1 1 calc R U . . .
H16B H 0.943697 0.452825 1.489931 0.073 Uiso 1 1 calc R U . . .
H16C H 1.008515 0.488964 1.492410 0.073 Uiso 1 1 calc R U . . .
C17 C 0.8445(5) 0.68658(16) 1.1482(7) 0.0311(13) Uani 1 1 d . . . . .
H17 H 0.886126 0.683306 1.238679 0.037 Uiso 1 1 calc R U . . .
C18 C 0.8186(5) 0.71951(16) 1.0827(7) 0.0337(14) Uani 1 1 d . . . . .
C19 C 0.8406(5) 0.75939(16) 1.1206(7) 0.0317(13) Uani 1 1 d . . . . .
C20 C 0.9225(6) 0.80269(16) 1.2924(7) 0.0413(16) Uani 1 1 d . . . . .
H20A H 0.856577 0.816769 1.265752 0.050 Uiso 1 1 calc R U . . .
H20B H 0.963427 0.814175 1.252421 0.050 Uiso 1 1 calc R U . . .
C21 C 0.9868(7) 0.80269(19) 1.4408(8) 0.0519(19) Uani 1 1 d . . . . .
H21A H 1.053750 0.790018 1.465665 0.078 Uiso 1 1 calc R U . . .
H21B H 0.947199 0.789951 1.478960 0.078 Uiso 1 1 calc R U . . .
H21C H 1.000323 0.828117 1.472306 0.078 Uiso 1 1 calc R U . . .
O4 O 0.9377(3) 0.75015(11) 0.8234(4) 0.0369(11) Uani 1 1 d . . . . .
O5 O 0.8096(4) 0.76126(12) 0.5634(5) 0.0472(12) Uani 1 1 d . . . . .
O6 O 0.7815(4) 0.69974(12) 0.5294(5) 0.0433(11) Uani 1 1 d . . . . .
N2 N 1.1512(4) 0.67714(14) 1.2887(6) 0.0353(12) Uani 1 1 d . . . . .
H2 H 1.190133 0.684471 1.368640 0.042 Uiso 1 1 calc R U . . .
C22 C 1.0454(5) 0.67759(15) 1.0688(6) 0.0278(12) Uani 1 1 d . . . . .
C23 C 0.9894(4) 0.69665(15) 0.9474(7) 0.0300(13) Uani 1 1 d . . . . .
C24 C 0.9976(5) 0.73588(16) 0.9480(7) 0.0331(14) Uani 1 1 d . . . . .
C25 C 1.0573(6) 0.75742(17) 1.0599(7) 0.0433(17) Uani 1 1 d . . . . .
H25 H 1.059034 0.783459 1.054655 0.052 Uiso 1 1 calc R U . . .
C26 C 1.1130(5) 0.73945(16) 1.1768(8) 0.0404(16) Uani 1 1 d . . . . .
H26 H 1.155572 0.752969 1.252914 0.048 Uiso 1 1 calc R U . . .
C27 C 1.1057(5) 0.70000(16) 1.1818(7) 0.0331(14) Uani 1 1 d . . . . .
C28 C 1.0595(5) 0.64006(15) 1.1143(6) 0.0287(12) Uani 1 1 d . . . . .
H28 H 1.029669 0.618929 1.062318 0.034 Uiso 1 1 calc R U . . .
C29 C 1.1250(5) 0.64009(16) 1.2492(7) 0.0318(13) Uani 1 1 d . . . . .
C30 C 1.1679(5) 0.60879(16) 1.3420(7) 0.0311(13) Uani 1 1 d . . . . .
C31 C 1.1480(5) 0.57215(17) 1.2929(7) 0.0356(14) Uani 1 1 d . . . . .
H31 H 1.103743 0.568183 1.203323 0.043 Uiso 1 1 calc R U . . .
C32 C 1.1933(5) 0.54146(17) 1.3757(7) 0.0365(14) Uani 1 1 d . . . . .
C33 C 1.2581(5) 0.54765(17) 1.5095(7) 0.0351(14) Uani 1 1 d . . . . .
H33 H 1.288558 0.527263 1.565395 0.042 Uiso 1 1 calc R U . . .
C34 C 1.2784(5) 0.58406(17) 1.5617(7) 0.0348(14) Uani 1 1 d . . . . .
C35 C 1.2331(5) 0.61390(17) 1.4769(7) 0.0354(14) Uani 1 1 d . . . . .
H35 H 1.246606 0.638176 1.510773 0.042 Uiso 1 1 calc R U . . .
C36 C 1.3523(7) 0.5907(2) 1.7065(8) 0.0531(19) Uani 1 1 d . . . . .
H36A H 1.364600 0.567437 1.753808 0.080 Uiso 1 1 calc R U . . .
H36B H 1.319848 0.608392 1.741197 0.080 Uiso 1 1 calc R U . . .
H36C H 1.419399 0.600577 1.716594 0.080 Uiso 1 1 calc R U . . .
C37 C 1.1750(6) 0.50201(19) 1.3205(8) 0.0508(19) Uani 1 1 d . . . . .
H37A H 1.108801 0.492481 1.314469 0.076 Uiso 1 1 calc R U . . .
H37B H 1.233130 0.486167 1.377758 0.076 Uiso 1 1 calc R U . . .
H37C H 1.171366 0.502336 1.234161 0.076 Uiso 1 1 calc R U . . .
C38 C 0.9192(5) 0.68690(16) 0.8115(6) 0.0304(13) Uani 1 1 d . . . . .
H38 H 0.897686 0.662901 0.777247 0.036 Uiso 1 1 calc R U . . .
C39 C 0.8909(5) 0.71972(17) 0.7440(7) 0.0351(14) Uani 1 1 d . . . . .
C40 C 0.8245(6) 0.73002(19) 0.6062(8) 0.0427(16) Uani 1 1 d . . . . .
C41 C 0.7166(7) 0.7076(2) 0.3913(7) 0.0509(19) Uani 1 1 d . . . . .
H41A H 0.759412 0.720281 0.356232 0.061 Uiso 1 1 calc R U . . .
H41B H 0.657554 0.723917 0.379649 0.061 Uiso 1 1 calc R U . . .
C42 C 0.6749(8) 0.6722(2) 0.3201(8) 0.062(2) Uani 1 1 d . . . . .
H42A H 0.627137 0.677511 0.229162 0.094 Uiso 1 1 calc R U . . .
H42B H 0.636750 0.658973 0.359122 0.094 Uiso 1 1 calc R U . . .
H42C H 0.733433 0.657084 0.325556 0.094 Uiso 1 1 calc R U . . .
O7 O 1.5075(3) 0.57541(10) 1.5461(4) 0.0325(9) Uani 1 1 d . . . . .
O8 O 1.5904(4) 0.51597(12) 1.7102(5) 0.0429(11) Uani 1 1 d . . . . .
O9 O 1.5193(3) 0.47613(11) 1.5389(5) 0.0355(10) Uani 1 1 d . . . . .
N3 N 1.2922(4) 0.65431(12) 1.0961(5) 0.0287(11) Uani 1 1 d . . . . .
H3 H 1.283625 0.677968 1.079251 0.034 Uiso 1 1 calc R U . . .
C43 C 1.3497(4) 0.59949(15) 1.2047(6) 0.0267(12) Uani 1 1 d . . . . .
C44 C 1.4063(4) 0.57910(14) 1.3215(6) 0.0262(12) Uani 1 1 d . . . . .
C45 C 1.4575(5) 0.59886(16) 1.4401(6) 0.0296(12) Uani 1 1 d . . . . .
C46 C 1.4561(5) 0.63814(16) 1.4547(7) 0.0370(14) Uani 1 1 d . . . . .
H46 H 1.488910 0.649707 1.537041 0.044 Uiso 1 1 calc R U . . .
C47 C 1.4030(5) 0.65843(15) 1.3391(7) 0.0338(14) Uani 1 1 d . . . . .
H47 H 1.401561 0.684529 1.340978 0.041 Uiso 1 1 calc R U . . .
C48 C 1.3514(5) 0.63909(15) 1.2192(7) 0.0298(13) Uani 1 1 d . . . . .
C49 C 1.2850(5) 0.59181(15) 1.0713(6) 0.0296(13) Uani 1 1 d . . . . .
H49 H 1.268754 0.568015 1.033494 0.036 Uiso 1 1 calc R U . . .
C50 C 1.2484(5) 0.62608(17) 1.0031(7) 0.0337(14) Uani 1 1 d . . . . .
C51 C 1.1813(5) 0.63366(17) 0.8649(6) 0.0314(13) Uani 1 1 d . . . . .
C52 C 1.1674(5) 0.66935(17) 0.8120(7) 0.0358(14) Uani 1 1 d . . . . .
H52 H 1.202276 0.689384 0.867559 0.043 Uiso 1 1 calc R U . . .
C53 C 1.1026(5) 0.67634(16) 0.6773(7) 0.0372(15) Uani 1 1 d . . . . .
C54 C 1.0534(6) 0.64645(19) 0.5964(8) 0.0419(15) Uani 1 1 d . . . . .
H54 H 1.010363 0.650750 0.506756 0.050 Uiso 1 1 calc R U . . .
C55 C 1.0662(5) 0.60913(18) 0.6450(7) 0.0354(14) Uani 1 1 d . . . . .
C56 C 1.1282(5) 0.60356(17) 0.7778(7) 0.0352(14) Uani 1 1 d . . . . .
H56 H 1.135739 0.579360 0.811658 0.042 Uiso 1 1 calc R U . . .
C57 C 1.0138(6) 0.57737(18) 0.5505(8) 0.0440(16) Uani 1 1 d . . . . .
H57A H 0.939831 0.583343 0.494839 0.066 Uiso 1 1 calc R U . . .
H57B H 1.018393 0.554866 0.599346 0.066 Uiso 1 1 calc R U . . .
H57C H 1.049737 0.573568 0.497038 0.066 Uiso 1 1 calc R U . . .
C58 C 1.0885(7) 0.71558(19) 0.6229(9) 0.052(2) Uani 1 1 d . . . . .
H58A H 1.023211 0.726071 0.616581 0.078 Uiso 1 1 calc R U . . .
H58B H 1.085204 0.714903 0.536752 0.078 Uiso 1 1 calc R U . . .
H58C H 1.148131 0.730798 0.680599 0.078 Uiso 1 1 calc R U . . .
C59 C 1.4317(4) 0.54022(15) 1.3604(6) 0.0290(12) Uani 1 1 d . . . . .
H59 H 1.410852 0.519421 1.304824 0.035 Uiso 1 1 calc R U . . .
C60 C 1.4919(5) 0.54000(16) 1.4937(6) 0.0297(13) Uani 1 1 d . . . . .
C61 C 1.5388(5) 0.51021(16) 1.5919(7) 0.0306(13) Uani 1 1 d . . . . .
C62 C 1.5652(5) 0.44509(16) 1.6337(7) 0.0368(15) Uani 1 1 d . . . . .
H62A H 1.535450 0.444848 1.695659 0.044 Uiso 1 1 calc R U . . .
H62B H 1.642530 0.447740 1.682788 0.044 Uiso 1 1 calc R U . . .
C63 C 1.5366(6) 0.40941(17) 1.5533(8) 0.0440(17) Uani 1 1 d . . . . .
H63A H 1.569772 0.409467 1.495802 0.066 Uiso 1 1 calc R U . . .
H63B H 1.460098 0.407899 1.501400 0.066 Uiso 1 1 calc R U . . .
H63C H 1.561600 0.388161 1.611472 0.066 Uiso 1 1 calc R U . . .

loop_
_atom_site_aniso_label
_atom_site_aniso_U_11
_atom_site_aniso_U_22
_atom_site_aniso_U_33
_atom_site_aniso_U_23
_atom_site_aniso_U_13
_atom_site_aniso_U_12
O1 0.043(2) 0.025(2) 0.028(3) 0.0018(18) 0.005(2) 0.0031(17)
O2 0.053(3) 0.032(2) 0.035(3) 0.006(2) 0.011(2) 0.0003(19)
O3 0.050(3) 0.0213(19) 0.033(3) -0.0021(18) 0.014(2) -0.0018(17)
N1 0.036(3) 0.027(2) 0.025(3) -0.004(2) 0.005(2) -0.0021(19)
C1 0.030(3) 0.030(3) 0.019(3) -0.002(2) 0.005(2) -0.002(2)
C2 0.030(3) 0.022(3) 0.021(3) 0.000(2) 0.006(2) 0.001(2)
C3 0.042(3) 0.022(3) 0.035(4) -0.002(2) 0.016(3) -0.005(2)
C4 0.044(3) 0.026(3) 0.021(3) 0.004(2) 0.000(3) 0.000(2)
C5 0.040(3) 0.036(3) 0.020(3) -0.001(3) 0.003(3) -0.002(3)
C6 0.033(3) 0.031(3) 0.021(3) 0.003(2) 0.007(2) 0.001(2)
C7 0.033(3) 0.031(3) 0.019(3) -0.003(2) 0.005(2) -0.003(2)
C8 0.034(3) 0.027(3) 0.024(3) -0.002(2) 0.009(3) -0.003(2)
C9 0.040(3) 0.026(3) 0.037(4) 0.001(3) 0.019(3) -0.002(2)
C10 0.042(3) 0.025(3) 0.024(3) -0.001(2) 0.010(3) -0.002(2)
C11 0.042(3) 0.035(3) 0.021(3) 0.006(3) 0.012(3) 0.002(3)
C12 0.045(4) 0.029(3) 0.040(4) 0.012(3) 0.017(3) 0.003(3)
C13 0.041(3) 0.022(3) 0.041(4) -0.002(3) 0.018(3) -0.003(2)
C14 0.034(3) 0.034(3) 0.024(3) -0.004(2) 0.008(3) -0.002(2)
C15 0.057(4) 0.027(3) 0.049(5) -0.003(3) 0.016(4) -0.007(3)
C16 0.055(4) 0.041(4) 0.035(4) 0.006(3) 0.007(3) 0.005(3)
C17 0.033(3) 0.027(3) 0.027(4) -0.001(2) 0.008(3) 0.000(2)
C18 0.036(3) 0.027(3) 0.029(4) 0.002(3) 0.007(3) 0.001(2)
C19 0.036(3) 0.022(2) 0.032(4) -0.001(2) 0.011(3) -0.002(2)
C20 0.055(4) 0.021(3) 0.041(4) -0.007(3) 0.016(3) -0.007(3)
C21 0.070(5) 0.032(3) 0.049(5) -0.003(3) 0.022(4) -0.010(3)
O4 0.042(2) 0.0238(19) 0.030(3) -0.0024(17) 0.004(2) -0.0008(17)
O5 0.066(3) 0.030(2) 0.037(3) 0.005(2) 0.015(2) 0.002(2)
O6 0.053(3) 0.034(2) 0.026(3) -0.002(2) 0.005(2) 0.004(2)
N2 0.036(3) 0.033(3) 0.026(3) -0.010(2) 0.004(2) -0.003(2)
C22 0.031(3) 0.022(2) 0.028(3) -0.007(2) 0.012(3) -0.003(2)
C23 0.031(3) 0.021(3) 0.036(4) -0.002(2) 0.013(3) 0.002(2)
C24 0.036(3) 0.023(3) 0.035(4) -0.007(2) 0.011(3) 0.000(2)
C25 0.048(4) 0.027(3) 0.036(4) -0.002(3) 0.003(3) 0.000(3)
C26 0.042(3) 0.020(3) 0.043(4) -0.012(3) 0.005(3) -0.003(2)
C27 0.036(3) 0.024(3) 0.039(4) -0.002(3) 0.016(3) 0.004(2)
C28 0.034(3) 0.021(3) 0.026(3) -0.002(2) 0.009(3) 0.000(2)
C29 0.027(3) 0.031(3) 0.033(4) -0.004(2) 0.010(3) -0.001(2)
C30 0.032(3) 0.029(3) 0.031(3) -0.002(2) 0.013(3) 0.001(2)
C31 0.032(3) 0.032(3) 0.030(4) 0.003(3) 0.003(3) 0.000(2)
C32 0.039(3) 0.031(3) 0.034(4) -0.001(3) 0.012(3) -0.003(3)
C33 0.037(3) 0.036(3) 0.030(4) 0.004(3) 0.013(3) -0.001(2)
C34 0.034(3) 0.039(3) 0.027(4) 0.004(3) 0.010(3) 0.002(3)
C35 0.037(3) 0.032(3) 0.029(4) -0.005(3) 0.009(3) 0.000(2)
C36 0.060(4) 0.052(4) 0.031(4) -0.002(3) 0.007(3) 0.002(3)
C37 0.064(5) 0.031(3) 0.041(5) -0.003(3) 0.010(4) -0.004(3)
C38 0.034(3) 0.028(3) 0.029(4) -0.008(2) 0.014(3) 0.000(2)
C39 0.036(3) 0.037(3) 0.029(4) -0.002(3) 0.012(3) -0.001(3)
C40 0.044(4) 0.041(4) 0.036(4) -0.002(3) 0.012(3) 0.004(3)
C41 0.064(5) 0.048(4) 0.026(4) 0.000(3) 0.008(4) 0.002(3)
C42 0.087(6) 0.046(4) 0.033(5) 0.004(3) 0.009(4) -0.009(4)
O7 0.035(2) 0.0267(19) 0.028(2) -0.0016(17) 0.0075(19) -0.0013(16)
O8 0.057(3) 0.031(2) 0.031(3) -0.0008(19) 0.012(2) -0.0027(19)
O9 0.043(2) 0.025(2) 0.032(3) 0.0035(18) 0.012(2) 0.0001(17)
N3 0.032(2) 0.020(2) 0.026(3) -0.0014(19) 0.006(2) 0.0001(18)
C43 0.024(2) 0.024(3) 0.030(3) -0.003(2) 0.011(2) -0.001(2)
C44 0.029(3) 0.024(3) 0.026(3) -0.001(2) 0.012(3) 0.001(2)
C45 0.029(3) 0.028(3) 0.025(3) 0.004(2) 0.005(2) 0.002(2)
C46 0.038(3) 0.027(3) 0.036(4) -0.009(3) 0.009(3) -0.006(2)
C47 0.039(3) 0.021(3) 0.029(4) -0.005(2) 0.005(3) -0.004(2)
C48 0.027(3) 0.023(3) 0.036(4) -0.001(2) 0.011(3) 0.000(2)
C49 0.036(3) 0.024(3) 0.025(3) -0.001(2) 0.011(3) 0.003(2)
C50 0.035(3) 0.033(3) 0.031(4) -0.004(3) 0.014(3) -0.003(2)
C51 0.030(3) 0.036(3) 0.026(3) 0.002(3) 0.011(3) 0.000(2)
C52 0.036(3) 0.030(3) 0.039(4) 0.001(3) 0.016(3) 0.004(2)
C53 0.044(3) 0.028(3) 0.039(4) 0.005(3) 0.018(3) 0.004(3)
C54 0.037(3) 0.047(4) 0.034(4) -0.001(3) 0.010(3) 0.002(3)
C55 0.037(3) 0.042(3) 0.023(3) 0.003(3) 0.010(3) 0.001(3)
C56 0.038(3) 0.030(3) 0.034(4) -0.004(3) 0.015(3) -0.002(2)
C57 0.047(4) 0.038(3) 0.045(5) -0.001(3) 0.019(3) -0.001(3)
C58 0.067(5) 0.033(4) 0.052(5) 0.012(3) 0.024(4) 0.009(3)
C59 0.029(3) 0.025(3) 0.026(3) -0.002(2) 0.007(3) 0.001(2)
C60 0.029(3) 0.027(3) 0.030(3) -0.005(2) 0.011(3) -0.002(2)
C61 0.029(3) 0.027(3) 0.031(4) 0.004(2) 0.009(3) 0.001(2)
C62 0.044(4) 0.027(3) 0.036(4) 0.005(3) 0.016(3) 0.001(2)
C63 0.051(4) 0.030(3) 0.047(5) 0.001(3) 0.018(4) 0.001(3)

loop_
_atom_type_symbol
_atom_type_description
_atom_type_scat_dispersion_real
_atom_type_scat_dispersion_imag
_atom_type_scat_source
C C 0.0033 0.0016 'International Tables Vol C Tables 4.2.6.8 and 6.1.1.4'
H H 0.0000 0.0000 'International Tables Vol C Tables 4.2.6.8 and 6.1.1.4'
N N 0.0061 0.0033 'International Tables Vol C Tables 4.2.6.8 and 6.1.1.4'
O O 0.0106 0.0060 'International Tables Vol C Tables 4.2.6.8 and 6.1.1.4'

loop_
_geom_angle_atom_site_label_1
_geom_angle_atom_site_label_2
_geom_angle_atom_site_label_3
_geom_angle
_geom_angle_site_symmetry_1
_geom_angle_site_symmetry_3
_geom_angle_publ_flag
C18 O1 C3 105.3(5) . . ?
C19 O3 C20 113.8(5) . . ?
C6 N1 H1 124.9 . . ?
C6 N1 C8 110.2(5) . . ?
C8 N1 H1 124.9 . . ?
C6 C1 C2 116.3(5) . . ?
C6 C1 C7 107.3(5) . . ?
C7 C1 C2 136.3(6) . . ?
C3 C2 C1 116.9(6) . . ?
C3 C2 C17 105.4(5) . . ?
C17 C2 C1 137.6(6) . . ?
O1 C3 C2 110.6(6) . . ?
O1 C3 C4 123.3(6) . . ?
C4 C3 C2 126.1(5) . . ?
C3 C4 H4 121.2 . . ?
C5 C4 C3 117.6(6) . . ?
C5 C4 H4 121.2 . . ?
C4 C5 H5 121.0 . . ?
C4 C5 C6 118.0(6) . . ?
C6 C5 H5 121.0 . . ?
N1 C6 C1 107.6(5) . . ?
N1 C6 C5 127.5(6) . . ?
C5 C6 C1 124.8(5) . . ?
C1 C7 H7 126.3 . . ?
C8 C7 C1 107.3(5) . . ?
C8 C7 H7 126.3 . . ?
N1 C8 C7 107.6(5) . . ?
N1 C8 C9 123.0(5) . . ?
C7 C8 C9 129.4(6) . . ?
C10 C9 C8 120.0(6) . . ?
C10 C9 C14 118.8(6) . . ?
C14 C9 C8 121.2(6) . . ?
C9 C10 H10 119.3 . . ?
C11 C10 C9 121.4(6) . . ?
C11 C10 H10 119.3 . . ?
C10 C11 C12 118.5(6) . . ?
C10 C11 C16 121.2(6) . . ?
C12 C11 C16 120.3(6) . . ?
C11 C12 H12 119.3 . . ?
C13 C12 C11 121.5(5) . . ?
C13 C12 H12 119.3 . . ?
C12 C13 C15 119.8(6) . . ?
C14 C13 C12 119.3(6) . . ?
C14 C13 C15 120.9(6) . . ?
C9 C14 H14 119.7 . . ?
C13 C14 C9 120.6(6) . . ?
C13 C14 H14 119.7 . . ?
C13 C15 H15A 109.5 . . ?
C13 C15 H15B 109.5 . . ?
C13 C15 H15C 109.5 . . ?
H15A C15 H15B 109.5 . . ?
H15A C15 H15C 109.5 . . ?
H15B C15 H15C 109.5 . . ?
C11 C16 H16A 109.5 . . ?
C11 C16 H16B 109.5 . . ?
C11 C16 H16C 109.5 . . ?
H16A C16 H16B 109.5 . . ?
H16A C16 H16C 109.5 . . ?
H16B C16 H16C 109.5 . . ?
C2 C17 H17 126.6 . . ?
C18 C17 C2 106.9(6) . . ?
C18 C17 H17 126.6 . . ?
O1 C18 C19 113.0(5) . . ?
C17 C18 O1 111.9(5) . . ?
C17 C18 C19 135.1(6) . . ?
O2 C19 O3 124.4(5) . . ?
O2 C19 C18 123.7(6) . . ?
O3 C19 C18 111.9(5) . . ?
O3 C20 H20A 110.3 . . ?
O3 C20 H20B 110.3 . . ?
O3 C20 C21 107.2(5) . . ?
H20A C20 H20B 108.5 . . ?
C21 C20 H20A 110.3 . . ?
C21 C20 H20B 110.3 . . ?
C20 C21 H21A 109.5 . . ?
C20 C21 H21B 109.5 . . ?
C20 C21 H21C 109.5 . . ?
H21A C21 H21B 109.5 . . ?
H21A C21 H21C 109.5 . . ?
H21B C21 H21C 109.5 . . ?
C39 O4 C24 105.7(5) . . ?
C40 O6 C41 115.2(5) . . ?
C27 N2 H2 125.3 . . ?
C27 N2 C29 109.5(5) . . ?
C29 N2 H2 125.3 . . ?
C23 C22 C27 116.8(5) . . ?
C23 C22 C28 137.3(6) . . ?
C28 C22 C27 105.9(5) . . ?
C22 C23 C38 137.2(5) . . ?
C24 C23 C22 117.8(6) . . ?
C24 C23 C38 105.0(6) . . ?
O4 C24 C23 110.7(5) . . ?
O4 C24 C25 124.7(5) . . ?
C25 C24 C23 124.6(6) . . ?
C24 C25 H25 120.9 . . ?
C26 C25 C24 118.3(6) . . ?
C26 C25 H25 120.9 . . ?
C25 C26 H26 120.4 . . ?
C25 C26 C27 119.3(7) . . ?
C27 C26 H26 120.4 . . ?
N2 C27 C22 108.4(5) . . ?
N2 C27 C26 128.3(7) . . ?
C26 C27 C22 123.2(6) . . ?
C22 C28 H28 125.8 . . ?
C29 C28 C22 108.4(5) . . ?
C29 C28 H28 125.8 . . ?
N2 C29 C30 122.0(6) . . ?
C28 C29 N2 107.7(6) . . ?
C28 C29 C30 130.3(6) . . ?
C31 C30 C29 118.8(6) . . ?
C35 C30 C29 122.8(6) . . ?
C35 C30 C31 118.3(6) . . ?
C30 C31 H31 119.5 . . ?
C32 C31 C30 121.1(6) . . ?
C32 C31 H31 119.5 . . ?
C31 C32 C37 120.6(6) . . ?
C33 C32 C31 119.0(6) . . ?
C33 C32 C37 120.3(6) . . ?
C32 C33 H33 119.4 . . ?
C32 C33 C34 121.1(6) . . ?
C34 C33 H33 119.5 . . ?
C33 C34 C36 120.9(6) . . ?
C35 C34 C33 118.5(6) . . ?
C35 C34 C36 120.6(6) . . ?
C30 C35 H35 119.0 . . ?
C34 C35 C30 122.1(6) . . ?
C34 C35 H35 119.0 . . ?
C34 C36 H36A 109.5 . . ?
C34 C36 H36B 109.5 . . ?
C34 C36 H36C 109.5 . . ?
H36A C36 H36B 109.5 . . ?
H36A C36 H36C 109.5 . . ?
H36B C36 H36C 109.5 . . ?
C32 C37 H37A 109.5 . . ?
C32 C37 H37B 109.5 . . ?
C32 C37 H37C 109.5 . . ?
H37A C37 H37B 109.5 . . ?
H37A C37 H37C 109.5 . . ?
H37B C37 H37C 109.5 . . ?
C23 C38 H38 126.9 . . ?
C39 C38 C23 106.2(5) . . ?
C39 C38 H38 126.9 . . ?
O4 C39 C40 112.9(5) . . ?
C38 C39 O4 112.4(6) . . ?
C38 C39 C40 134.8(6) . . ?
O5 C40 O6 122.7(7) . . ?
O5 C40 C39 125.4(7) . . ?
O6 C40 C39 111.9(6) . . ?
O6 C41 H41A 109.8 . . ?
O6 C41 H41B 109.8 . . ?
O6 C41 C42 109.3(6) . . ?
H41A C41 H41B 108.3 . . ?
C42 C41 H41A 109.8 . . ?
C42 C41 H41B 109.8 . . ?
C41 C42 H42A 109.5 . . ?
C41 C42 H42B 109.5 . . ?
C41 C42 H42C 109.5 . . ?
H42A C42 H42B 109.5 . . ?
H42A C42 H42C 109.5 . . ?
H42B C42 H42C 109.5 . . ?
C45 O7 C60 105.3(5) . . ?
C61 O9 C62 115.1(5) . . ?
C48 N3 H3 124.9 . . ?
C48 N3 C50 110.1(5) . . ?
C50 N3 H3 124.9 . . ?
C44 C43 C48 115.7(6) . . ?
C49 C43 C44 137.4(5) . . ?
C49 C43 C48 106.8(5) . . ?
C43 C44 C59 137.7(6) . . ?
C45 C44 C43 118.4(5) . . ?
C45 C44 C59 103.9(5) . . ?
O7 C45 C44 112.0(5) . . ?
O7 C45 C46 122.1(6) . . ?
C44 C45 C46 125.8(6) . . ?
C45 C46 H46 122.1 . . ?
C47 C46 C45 115.9(6) . . ?
C47 C46 H46 122.1 . . ?
C46 C47 H47 120.5 . . ?
C46 C47 C48 119.0(5) . . ?
C48 C47 H47 120.5 . . ?
N3 C48 C43 107.7(6) . . ?
N3 C48 C47 127.1(5) . . ?
C47 C48 C43 125.2(6) . . ?
C43 C49 H49 125.6 . . ?
C43 C49 C50 108.7(5) . . ?
C50 C49 H49 125.6 . . ?
N3 C50 C49 106.5(6) . . ?
N3 C50 C51 122.6(6) . . ?
C49 C50 C51 130.8(6) . . ?
C52 C51 C50 122.6(6) . . ?
C52 C51 C56 117.8(6) . . ?
C56 C51 C50 119.6(6) . . ?
C51 C52 H52 118.9 . . ?
C51 C52 C53 122.1(6) . . ?
C53 C52 H52 118.9 . . ?
C52 C53 C58 120.9(6) . . ?
C54 C53 C52 118.2(6) . . ?
C54 C53 C58 120.9(7) . . ?
C53 C54 H54 119.0 . . ?
C53 C54 C55 122.0(7) . . ?
C55 C54 H54 119.0 . . ?
C54 C55 C57 119.6(6) . . ?
C56 C55 C54 118.0(6) . . ?
C56 C55 C57 122.5(6) . . ?
C51 C56 H56 119.1 . . ?
C55 C56 C51 121.8(6) . . ?
C55 C56 H56 119.1 . . ?
C55 C57 H57A 109.5 . . ?
C55 C57 H57B 109.5 . . ?
C55 C57 H57C 109.5 . . ?
H57A C57 H57B 109.5 . . ?
H57A C57 H57C 109.5 . . ?
H57B C57 H57C 109.5 . . ?
C53 C58 H58A 109.5 . . ?
C53 C58 H58B 109.5 . . ?
C53 C58 H58C 109.5 . . ?
H58A C58 H58B 109.5 . . ?
H58A C58 H58C 109.5 . . ?
H58B C58 H58C 109.5 . . ?
C44 C59 H59 126.6 . . ?
C60 C59 C44 106.7(5) . . ?
C60 C59 H59 126.6 . . ?
O7 C60 C61 114.1(5) . . ?
C59 C60 O7 112.0(5) . . ?
C59 C60 C61 133.8(5) . . ?
O8 C61 O9 123.4(6) . . ?
O8 C61 C60 123.7(5) . . ?
O9 C61 C60 112.9(6) . . ?
O9 C62 H62A 110.4 . . ?
O9 C62 H62B 110.4 . . ?
O9 C62 C63 106.4(5) . . ?
H62A C62 H62B 108.6 . . ?
C63 C62 H62A 110.4 . . ?
C63 C62 H62B 110.4 . . ?
C62 C63 H63A 109.5 . . ?
C62 C63 H63B 109.5 . . ?
C62 C63 H63C 109.5 . . ?
H63A C63 H63B 109.5 . . ?
H63A C63 H63C 109.5 . . ?
H63B C63 H63C 109.5 . . ?

loop_
_geom_bond_atom_site_label_1
_geom_bond_atom_site_label_2
_geom_bond_distance
_geom_bond_site_symmetry_2
_geom_bond_publ_flag
O1 C3 1.377(7) . ?
O1 C18 1.375(8) . ?
O2 C19 1.221(7) . ?
O3 C19 1.331(8) . ?
O3 C20 1.459(7) . ?
N1 H1 0.8600 . ?
N1 C6 1.364(7) . ?
N1 C8 1.381(8) . ?
C1 C2 1.429(7) . ?
C1 C6 1.412(8) . ?
C1 C7 1.414(8) . ?
C2 C3 1.390(9) . ?
C2 C17 1.426(8) . ?
C3 C4 1.390(9) . ?
C4 H4 0.9300 . ?
C4 C5 1.382(8) . ?
C5 H5 0.9300 . ?
C5 C6 1.402(8) . ?
C7 H7 0.9300 . ?
C7 C8 1.401(8) . ?
C8 C9 1.461(8) . ?
C9 C10 1.393(9) . ?
C9 C14 1.408(8) . ?
C10 H10 0.9300 . ?
C10 C11 1.382(8) . ?
C11 C12 1.397(9) . ?
C11 C16 1.490(9) . ?
C12 H12 0.9300 . ?
C12 C13 1.387(10) . ?
C13 C14 1.380(8) . ?
C13 C15 1.514(9) . ?
C14 H14 0.9300 . ?
C15 H15A 0.9600 . ?
C15 H15B 0.9600 . ?
C15 H15C 0.9600 . ?
C16 H16A 0.9600 . ?
C16 H16B 0.9600 . ?
C16 H16C 0.9600 . ?
C17 H17 0.9300 . ?
C17 C18 1.347(8) . ?
C18 C19 1.475(8) . ?
C20 H20A 0.9700 . ?
C20 H20B 0.9700 . ?
C20 C21 1.507(10) . ?
C21 H21A 0.9600 . ?
C21 H21B 0.9600 . ?
C21 H21C 0.9600 . ?
O4 C24 1.373(8) . ?
O4 C39 1.371(7) . ?
O5 C40 1.194(8) . ?
O6 C40 1.344(8) . ?
O6 C41 1.438(8) . ?
N2 H2 0.8600 . ?
N2 C27 1.357(8) . ?
N2 C29 1.388(7) . ?
C22 C23 1.412(9) . ?
C22 C27 1.417(8) . ?
C22 C28 1.414(7) . ?
C23 C24 1.401(8) . ?
C23 C38 1.446(8) . ?
C24 C25 1.391(9) . ?
C25 H25 0.9300 . ?
C25 C26 1.356(10) . ?
C26 H26 0.9300 . ?
C26 C27 1.411(8) . ?
C28 H28 0.9300 . ?
C28 C29 1.382(9) . ?
C29 C30 1.463(8) . ?
C30 C31 1.396(8) . ?
C30 C35 1.393(9) . ?
C31 H31 0.9300 . ?
C31 C32 1.392(9) . ?
C32 C33 1.389(9) . ?
C32 C37 1.512(9) . ?
C33 H33 0.9300 . ?
C33 C34 1.400(9) . ?
C34 C35 1.379(8) . ?
C34 C36 1.511(10) . ?
C35 H35 0.9300 . ?
C36 H36A 0.9600 . ?
C36 H36B 0.9600 . ?
C36 H36C 0.9600 . ?
C37 H37A 0.9600 . ?
C37 H37B 0.9600 . ?
C37 H37C 0.9600 . ?
C38 H38 0.9300 . ?
C38 C39 1.354(9) . ?
C39 C40 1.458(10) . ?
C41 H41A 0.9700 . ?
C41 H41B 0.9700 . ?
C41 C42 1.465(11) . ?
C42 H42A 0.9600 . ?
C42 H42B 0.9600 . ?
C42 H42C 0.9600 . ?
O7 C45 1.367(7) . ?
O7 C60 1.369(7) . ?
O8 C61 1.219(8) . ?
O9 C61 1.327(7) . ?
O9 C62 1.471(7) . ?
N3 H3 0.8600 . ?
N3 C48 1.371(8) . ?
N3 C50 1.383(8) . ?
C43 C44 1.400(8) . ?
C43 C48 1.418(7) . ?
C43 C49 1.394(8) . ?
C44 C45 1.395(8) . ?
C44 C59 1.447(7) . ?
C45 C46 1.410(8) . ?
C46 H46 0.9300 . ?
C46 C47 1.383(9) . ?
C47 H47 0.9300 . ?
C47 C48 1.399(9) . ?
C49 H49 0.9300 . ?
C49 C50 1.411(8) . ?
C50 C51 1.441(9) . ?
C51 C52 1.381(8) . ?
C51 C56 1.418(8) . ?
C52 H52 0.9300 . ?
C52 C53 1.401(10) . ?
C53 C54 1.370(10) . ?
C53 C58 1.504(8) . ?
C54 H54 0.9300 . ?
C54 C55 1.419(9) . ?
C55 C56 1.370(9) . ?
C55 C57 1.500(9) . ?
C56 H56 0.9300 . ?
C57 H57A 0.9600 . ?
C57 H57B 0.9600 . ?
C57 H57C 0.9600 . ?
C58 H58A 0.9600 . ?
C58 H58B 0.9600 . ?
C58 H58C 0.9600 . ?
C59 H59 0.9300 . ?
C59 C60 1.357(9) . ?
C60 C61 1.461(8) . ?
C62 H62A 0.9700 . ?
C62 H62B 0.9700 . ?
C62 C63 1.509(9) . ?
C63 H63A 0.9600 . ?
C63 H63B 0.9600 . ?
C63 H63C 0.9600 . ?

loop_
_geom_torsion_atom_site_label_1
_geom_torsion_atom_site_label_2
_geom_torsion_atom_site_label_3
_geom_torsion_atom_site_label_4
_geom_torsion
_geom_torsion_site_symmetry_1
_geom_torsion_site_symmetry_2
_geom_torsion_site_symmetry_3
_geom_torsion_site_symmetry_4
_geom_torsion_publ_flag
O1 C3 C4 C5 178.9(6) . . . . ?
O1 C18 C19 O2 -1.5(9) . . . . ?
O1 C18 C19 O3 178.2(5) . . . . ?
N1 C8 C9 C10 174.3(6) . . . . ?
N1 C8 C9 C14 -4.4(9) . . . . ?
C1 C2 C3 O1 -178.3(5) . . . . ?
C1 C2 C3 C4 0.8(9) . . . . ?
C1 C2 C17 C18 177.7(7) . . . . ?
C1 C7 C8 N1 0.0(6) . . . . ?
C1 C7 C8 C9 179.8(6) . . . . ?
C2 C1 C6 N1 -178.5(5) . . . . ?
C2 C1 C6 C5 4.9(9) . . . . ?
C2 C1 C7 C8 177.5(7) . . . . ?
C2 C3 C4 C5 0.0(10) . . . . ?
C2 C17 C18 O1 -0.2(7) . . . . ?
C2 C17 C18 C19 179.2(7) . . . . ?
C3 O1 C18 C17 0.1(7) . . . . ?
C3 O1 C18 C19 -179.4(5) . . . . ?
C3 C2 C17 C18 0.2(7) . . . . ?
C3 C4 C5 C6 1.5(9) . . . . ?
C4 C5 C6 N1 179.8(6) . . . . ?
C4 C5 C6 C1 -4.1(9) . . . . ?
C6 N1 C8 C7 -0.4(6) . . . . ?
C6 N1 C8 C9 179.7(5) . . . . ?
C6 C1 C2 C3 -3.0(8) . . . . ?
C6 C1 C2 C17 179.6(6) . . . . ?
C6 C1 C7 C8 0.4(6) . . . . ?
C7 C1 C2 C3 -179.9(6) . . . . ?
C7 C1 C2 C17 2.8(13) . . . . ?
C7 C1 C6 N1 -0.7(6) . . . . ?
C7 C1 C6 C5 -177.4(6) . . . . ?
C7 C8 C9 C10 -5.4(10) . . . . ?
C7 C8 C9 C14 175.8(6) . . . . ?
C8 N1 C6 C1 0.7(6) . . . . ?
C8 N1 C6 C5 177.3(6) . . . . ?
C8 C9 C10 C11 -178.7(6) . . . . ?
C8 C9 C14 C13 178.6(6) . . . . ?
C9 C10 C11 C12 -0.1(9) . . . . ?
C9 C10 C11 C16 179.3(6) . . . . ?
C10 C9 C14 C13 -0.2(9) . . . . ?
C10 C11 C12 C13 0.2(10) . . . . ?
C11 C12 C13 C14 -0.3(10) . . . . ?
C11 C12 C13 C15 178.2(6) . . . . ?
C12 C13 C14 C9 0.3(9) . . . . ?
C14 C9 C10 C11 0.1(9) . . . . ?
C15 C13 C14 C9 -178.2(6) . . . . ?
C16 C11 C12 C13 -179.2(6) . . . . ?
C17 C2 C3 O1 -0.1(7) . . . . ?
C17 C2 C3 C4 179.0(6) . . . . ?
C17 C18 C19 O2 179.1(7) . . . . ?
C17 C18 C19 O3 -1.2(10) . . . . ?
C18 O1 C3 C2 0.0(7) . . . . ?
C18 O1 C3 C4 -179.1(6) . . . . ?
C19 O3 C20 C21 179.3(5) . . . . ?
C20 O3 C19 O2 -0.5(9) . . . . ?
C20 O3 C19 C18 179.8(5) . . . . ?
O4 C24 C25 C26 -179.8(6) . . . . ?
O4 C39 C40 O5 -0.7(10) . . . . ?
O4 C39 C40 O6 178.5(5) . . . . ?
N2 C29 C30 C31 -172.8(5) . . . . ?
N2 C29 C30 C35 3.3(9) . . . . ?
C22 C23 C24 O4 -179.1(5) . . . . ?
C22 C23 C24 C25 0.1(9) . . . . ?
C22 C23 C38 C39 178.5(6) . . . . ?
C22 C28 C29 N2 0.6(7) . . . . ?
C22 C28 C29 C30 -176.9(6) . . . . ?
C23 C22 C27 N2 178.4(5) . . . . ?
C23 C22 C27 C26 -1.1(9) . . . . ?
C23 C22 C28 C29 -179.1(7) . . . . ?
C23 C24 C25 C26 1.0(10) . . . . ?
C23 C38 C39 O4 0.9(7) . . . . ?
C23 C38 C39 C40 179.1(7) . . . . ?
C24 O4 C39 C38 -0.8(7) . . . . ?
C24 O4 C39 C40 -179.4(5) . . . . ?
C24 C23 C38 C39 -0.6(6) . . . . ?
C24 C25 C26 C27 -2.1(11) . . . . ?
C25 C26 C27 N2 -177.2(6) . . . . ?
C25 C26 C27 C22 2.3(10) . . . . ?
C27 N2 C29 C28 -1.4(7) . . . . ?
C27 N2 C29 C30 176.3(5) . . . . ?
C27 C22 C23 C24 0.0(8) . . . . ?
C27 C22 C23 C38 -179.1(6) . . . . ?
C27 C22 C28 C29 0.4(6) . . . . ?
C28 C22 C23 C24 179.4(6) . . . . ?
C28 C22 C23 C38 0.4(12) . . . . ?
C28 C22 C27 N2 -1.2(6) . . . . ?
C28 C22 C27 C26 179.2(6) . . . . ?
C28 C29 C30 C31 4.3(9) . . . . ?
C28 C29 C30 C35 -179.5(6) . . . . ?
C29 N2 C27 C22 1.6(7) . . . . ?
C29 N2 C27 C26 -178.9(6) . . . . ?
C29 C30 C31 C32 175.3(6) . . . . ?
C29 C30 C35 C34 -175.8(5) . . . . ?
C30 C31 C32 C33 0.8(9) . . . . ?
C30 C31 C32 C37 -177.4(6) . . . . ?
C31 C30 C35 C34 0.3(9) . . . . ?
C31 C32 C33 C34 -0.1(9) . . . . ?
C32 C33 C34 C35 -0.5(9) . . . . ?
C32 C33 C34 C36 -177.7(6) . . . . ?
C33 C34 C35 C30 0.4(9) . . . . ?
C35 C30 C31 C32 -1.0(9) . . . . ?
C36 C34 C35 C30 177.6(6) . . . . ?
C37 C32 C33 C34 178.2(6) . . . . ?
C38 C23 C24 O4 0.2(6) . . . . ?
C38 C23 C24 C25 179.4(6) . . . . ?
C38 C39 C40 O5 -178.9(7) . . . . ?
C38 C39 C40 O6 0.3(11) . . . . ?
C39 O4 C24 C23 0.3(6) . . . . ?
C39 O4 C24 C25 -178.9(6) . . . . ?
C40 O6 C41 C42 -179.8(7) . . . . ?
C41 O6 C40 O5 0.5(10) . . . . ?
C41 O6 C40 C39 -178.7(6) . . . . ?
O7 C45 C46 C47 179.7(5) . . . . ?
O7 C60 C61 O8 -2.2(8) . . . . ?
O7 C60 C61 O9 177.8(5) . . . . ?
N3 C50 C51 C52 9.1(9) . . . . ?
N3 C50 C51 C56 -172.2(5) . . . . ?
C43 C44 C45 O7 178.6(4) . . . . ?
C43 C44 C45 C46 1.3(9) . . . . ?
C43 C44 C59 C60 179.9(6) . . . . ?
C43 C49 C50 N3 0.5(6) . . . . ?
C43 C49 C50 C51 179.1(6) . . . . ?
C44 C43 C48 N3 -179.8(5) . . . . ?
C44 C43 C48 C47 -1.1(9) . . . . ?
C44 C43 C49 C50 177.9(6) . . . . ?
C44 C45 C46 C47 -3.2(9) . . . . ?
C44 C59 C60 O7 0.5(6) . . . . ?
C44 C59 C60 C61 177.4(6) . . . . ?
C45 O7 C60 C59 -1.8(6) . . . . ?
C45 O7 C60 C61 -179.4(4) . . . . ?
C45 C44 C59 C60 1.0(6) . . . . ?
C45 C46 C47 C48 2.8(9) . . . . ?
C46 C47 C48 N3 177.7(6) . . . . ?
C46 C47 C48 C43 -0.8(9) . . . . ?
C48 N3 C50 C49 -1.9(6) . . . . ?
C48 N3 C50 C51 179.4(5) . . . . ?
C48 C43 C44 C45 0.8(8) . . . . ?
C48 C43 C44 C59 -177.9(6) . . . . ?
C48 C43 C49 C50 1.0(6) . . . . ?
C49 C43 C44 C45 -176.0(6) . . . . ?
C49 C43 C44 C59 5.3(12) . . . . ?
C49 C43 C48 N3 -2.1(7) . . . . ?
C49 C43 C48 C47 176.7(5) . . . . ?
C49 C50 C51 C52 -169.3(6) . . . . ?
C49 C50 C51 C56 9.4(9) . . . . ?
C50 N3 C48 C43 2.5(7) . . . . ?
C50 N3 C48 C47 -176.2(5) . . . . ?
C50 C51 C52 C53 179.5(6) . . . . ?
C50 C51 C56 C55 -177.9(6) . . . . ?
C51 C52 C53 C54 -1.2(9) . . . . ?
C51 C52 C53 C58 179.6(6) . . . . ?
C52 C51 C56 C55 0.9(9) . . . . ?
C52 C53 C54 C55 0.2(10) . . . . ?
C53 C54 C55 C56 1.3(10) . . . . ?
C53 C54 C55 C57 -177.6(6) . . . . ?
C54 C55 C56 C51 -1.9(9) . . . . ?
C56 C51 C52 C53 0.7(9) . . . . ?
C57 C55 C56 C51 177.1(5) . . . . ?
C58 C53 C54 C55 179.4(6) . . . . ?
C59 C44 C45 O7 -2.2(6) . . . . ?
C59 C44 C45 C46 -179.5(6) . . . . ?
C59 C60 C61 O8 -179.1(6) . . . . ?
C59 C60 C61 O9 1.0(9) . . . . ?
C60 O7 C45 C44 2.5(6) . . . . ?
C60 O7 C45 C46 179.9(5) . . . . ?
C61 O9 C62 C63 -178.4(5) . . . . ?
C62 O9 C61 O8 -0.3(8) . . . . ?
C62 O9 C61 C60 179.7(5) . . . . ?
